data_7230279
loop_
_publ_author_name
'Cindri\'c, Marina'
'Stilinovi\'c, Vladimir'
'Rub\<ci\'c, Mirta'
'Medak, Glorija'
'\<Si\<sak Jung, Dubravka'
'Vrdoljak, Vi\<snja'

_publ_section_title
;
 Supramolecular assembly of oxalatomolybdates controlled by the hydrogen
 bonding potential of Co(iii)-ammine cations
;
_journal_issue 13
_journal_name_full CrystEngComm
_journal_page_first 1889
_journal_paper_doi 10.1039/C7CE02205K
_journal_volume 20
_journal_year 2018
_chemical_formula_sum 'C16 H46 Co2 Mo2 N8 O28'
_chemical_formula_weight 1108.35
_space_group_crystal_system orthorhombic
_space_group_IT_number 60
_space_group_name_Hall '-P 2n 2ab'
_space_group_name_H-M_alt 'P b c n'
_symmetry_space_group_name_Hall '-P 2n 2ab'
_symmetry_space_group_name_H-M 'P b c n'
_atom_sites_solution_hydrogens mixed
_audit_creation_method SHELXL-2014/7
_audit_update_record
;
2017-10-12 deposited with the CCDC.
2018-02-16 downloaded from the CCDC.
;
_cell_angle_alpha 90
_cell_angle_beta 90
_cell_angle_gamma 90
_cell_formula_units_Z 4
_cell_length_a 10.7699(5)
_cell_length_b 22.3609(9)
_cell_length_c 15.1262(8)
_cell_measurement_reflns_used 4081
_cell_measurement_temperature 295(2)
_cell_measurement_theta_max 28.9700
_cell_measurement_theta_min 4.3220
_cell_volume 3642.8(3)
_computing_structure_refinement 'SHELXL-2014/7 (Sheldrick, 2014)'
_diffrn_ambient_temperature 295(2)
_diffrn_detector_area_resol_mean 16.3426
_diffrn_measured_fraction_theta_full 0.995
_diffrn_measured_fraction_theta_max 0.996
_diffrn_measurement_device_type 'Oxford Diffraction Xcalibur Kappa CCD'
_diffrn_radiation_monochromator graphite
_diffrn_radiation_source 'Enhance (Mo) X-ray Source'
_diffrn_radiation_type 'Mo K\a'
_diffrn_radiation_wavelength 0.7107
_diffrn_reflns_av_R_equivalents 0.0776
_diffrn_reflns_av_unetI/netI 0.0544
_diffrn_reflns_Laue_measured_fraction_full 0.995
_diffrn_reflns_Laue_measured_fraction_max 0.996
_diffrn_reflns_limit_h_max 13
_diffrn_reflns_limit_h_min -13
_diffrn_reflns_limit_k_max 28
_diffrn_reflns_limit_k_min -24
_diffrn_reflns_limit_l_max 19
_diffrn_reflns_limit_l_min -18
_diffrn_reflns_number 26808
_diffrn_reflns_point_group_measured_fraction_full 0.995
_diffrn_reflns_point_group_measured_fraction_max 0.996
_diffrn_reflns_theta_full 25.242
_diffrn_reflns_theta_max 26.998
_diffrn_reflns_theta_min 4.201
_exptl_absorpt_coefficient_mu 1.680
_exptl_absorpt_correction_T_max 1.00000
_exptl_absorpt_correction_T_min 0.76401
_exptl_absorpt_correction_type multi-scan
_exptl_absorpt_process_details
;
CrysAlisPro, Agilent Technologies,
Version 1.171.37.35 (release 13-08-2014 CrysAlis171 .NET)
(compiled Aug 13 2014,18:06:01)
Empirical absorption correction using spherical harmonics,
 implemented in SCALE3 ABSPACK scaling algorithm.
;
_exptl_crystal_colour red
_exptl_crystal_density_diffrn 2.021
_exptl_crystal_description plate
_exptl_crystal_F_000 2240
_exptl_crystal_size_max 0.29
_exptl_crystal_size_mid 0.21
_exptl_crystal_size_min 0.06
_refine_diff_density_max 0.629
_refine_diff_density_min -0.593
_refine_diff_density_rms 0.100
_refine_ls_extinction_method none
_refine_ls_goodness_of_fit_ref 1.033
_refine_ls_hydrogen_treatment mixed
_refine_ls_matrix_type full
_refine_ls_number_parameters 296
_refine_ls_number_reflns 3969
_refine_ls_number_restraints 12
_refine_ls_restrained_S_all 1.043
_refine_ls_R_factor_all 0.0659
_refine_ls_R_factor_gt 0.0423
_refine_ls_shift/su_max 0.006
_refine_ls_shift/su_mean 0.000
_refine_ls_structure_factor_coef Fsqd
_refine_ls_weighting_details 'w=1/[\s^2^(Fo^2^)+(0.0355P)^2^+2.4720P] where P=(Fo^2^+2Fc^2^)/3'
_refine_ls_weighting_scheme calc
_refine_ls_wR_factor_gt 0.0855
_refine_ls_wR_factor_ref 0.0946
_reflns_Friedel_coverage 0.000
_reflns_number_gt 2979
_reflns_number_total 3969
_reflns_threshold_expression 'I > 2\s(I)'
_cod_data_source_file c7ce02205k2.cif
_cod_data_source_block 4b
_cod_depositor_comments 'Adding full bibliography for 7230277--7230284.cif.'
_cod_database_code 7230279
_shelx_shelxl_version_number 2014/7
_shelx_space_group_comment
;
The symmetry employed for this shelxl refinement is uniquely defined
by the following loop, which should always be used as a source of
symmetry information in preference to the above space-group names.
They are only intended as comments.
;

loop_
_space_group_symop_operation_xyz
'x, y, z'
'-x+1/2, -y+1/2, z+1/2'
'x+1/2, -y+1/2, -z'
'-x, y, -z+1/2'
'-x, -y, -z'
'x-1/2, y-1/2, -z-1/2'
'-x-1/2, y-1/2, z'
'x, -y, z-1/2'

loop_
_atom_site_label
_atom_site_type_symbol
_atom_site_fract_x
_atom_site_fract_y
_atom_site_fract_z
_atom_site_U_iso_or_equiv
_atom_site_adp_type
_atom_site_occupancy
_atom_site_site_symmetry_order
_atom_site_calc_flag
_atom_site_refinement_flags_posn
_atom_site_refinement_flags_adp
_atom_site_refinement_flags_occupancy
O15 O 0.0239(4) 0.6314(2) -0.1564(3) 0.0819(13) Uani 1 1 d D . .
H5W H 0.095(4) 0.607(2) -0.149(5) 0.123 Uiso 1 1 d D U .
O14 O 0.5000 0.3523(3) -0.2500 0.148(4) Uani 1 2 d DS T P
H3W H 0.522(8) 0.3822(3) -0.292(2) 0.222 Uiso 1 1 d D U .
O13 O 0.5332(5) 0.2650(3) -0.0958(4) 0.137(3) Uani 1 1 d D . .
H2W H 0.606(4) 0.270(4) -0.131(4) 0.206 Uiso 1 1 d D U .
H1W H 0.502(6) 0.3023(18) -0.117(5) 0.206 Uiso 1 1 d D U .
O8 O 0.6043(3) 0.38773(14) 0.0911(2) 0.0424(8) Uani 1 1 d . . .
Mo1 Mo 0.64584(3) 0.21464(2) 0.18622(2) 0.02919(12) Uani 1 1 d . . .
Co2 Co 0.25221(5) 0.47620(2) 0.05424(3) 0.02169(14) Uani 1 1 d . . .
O3 O 0.1573(2) 0.50595(13) -0.04330(17) 0.0278(6) Uani 1 1 d . . .
N1 N 0.3516(3) 0.44208(16) 0.1489(2) 0.0266(8) Uani 1 1 d . . .
N2 N 0.1905(3) 0.39537(16) 0.0360(2) 0.0309(8) Uani 1 1 d . . .
N3 N 0.1154(3) 0.49896(16) 0.1307(2) 0.0271(8) Uani 1 1 d D . .
N4 N 0.3206(3) 0.55515(16) 0.0787(2) 0.0285(8) Uani 1 1 d . . .
O2 O 0.3792(2) 0.46114(13) -0.03050(18) 0.0305(7) Uani 1 1 d . . .
O7 O 0.5774(3) 0.30264(13) 0.16461(18) 0.0340(7) Uani 1 1 d . . .
O1 O 0.4177(3) 0.47552(15) -0.17344(19) 0.0425(8) Uani 1 1 d . . .
O5 O 0.7535(2) 0.24982(13) 0.08399(19) 0.0324(7) Uani 1 1 d . . .
O11 O 0.5000 0.19824(19) 0.2500 0.0462(12) Uani 1 2 d S T P
O10 O 0.6955(3) 0.14474(13) 0.1577(2) 0.0414(8) Uani 1 1 d . . .
C4 C 0.3500(4) 0.47905(19) -0.1087(3) 0.0293(9) Uani 1 1 d . . .
C5 C 0.2191(4) 0.5062(2) -0.1160(3) 0.0299(9) Uani 1 1 d . . .
O9 O 0.7430(3) 0.23468(16) 0.2682(2) 0.0540(9) Uani 1 1 d . . .
C6 C 0.7338(4) 0.3033(2) 0.0570(3) 0.0311(10) Uani 1 1 d . . .
O4 O 0.1796(3) 0.52545(16) -0.18642(18) 0.0442(8) Uani 1 1 d . . .
C7 C 0.6296(4) 0.33613(18) 0.1072(3) 0.0283(9) Uani 1 1 d . . .
O12 O 0.5181(3) 0.20474(16) 0.0619(2) 0.0450(8) Uani 1 1 d D . .
C1 C 0.3115(4) 0.3803(2) 0.1662(3) 0.0345(10) Uani 1 1 d . . .
H1A H 0.2398 0.3799 0.2050 0.041 Uiso 1 1 calc R U .
H1B H 0.3778 0.3578 0.1941 0.041 Uiso 1 1 calc R U .
C020 C 0.2792(4) 0.3532(2) 0.0786(3) 0.0372(11) Uani 1 1 d . . .
H02A H 0.3530 0.3486 0.0425 0.045 Uiso 1 1 calc R U .
H02B H 0.2411 0.3143 0.0865 0.045 Uiso 1 1 calc R U .
C3 C 0.2493(4) 0.58334(18) 0.1520(3) 0.0320(10) Uani 1 1 d . . .
H3A H 0.2570 0.6265 0.1497 0.038 Uiso 1 1 calc R U .
H3B H 0.2797 0.5695 0.2088 0.038 Uiso 1 1 calc R U .
O6 O 0.7896(3) 0.32830(16) -0.0024(2) 0.0531(10) Uani 1 1 d . . .
C2 C 0.1164(4) 0.56475(19) 0.1388(3) 0.0340(10) Uani 1 1 d . . .
H2A H 0.0662 0.5772 0.1888 0.041 Uiso 1 1 calc R U .
H2B H 0.0829 0.5830 0.0857 0.041 Uiso 1 1 calc R U .
H1N H 0.420(4) 0.442(2) 0.129(3) 0.051 Uiso 1 1 d . U .
H2N H 0.358(4) 0.464(2) 0.197(3) 0.051 Uiso 1 1 d . U .
H3N H 0.121(4) 0.389(2) 0.063(3) 0.051 Uiso 1 1 d . U .
H4N H 0.182(4) 0.385(2) -0.018(3) 0.051 Uiso 1 1 d . U .
H6N H 0.126(5) 0.487(2) 0.179(3) 0.051 Uiso 1 1 d . U .
H5N H 0.049(2) 0.4851(19) 0.105(3) 0.051 Uiso 1 1 d D U .
H7N H 0.394(4) 0.554(2) 0.095(3) 0.051 Uiso 1 1 d . U .
H8N H 0.308(5) 0.574(2) 0.036(3) 0.051 Uiso 1 1 d . U .
H2O H 0.517(3) 0.2293(16) 0.0106(17) 0.051 Uiso 1 1 d D U .
H1O H 0.4317(9) 0.1974(19) 0.056(2) 0.051 Uiso 1 1 d D U .

loop_
_atom_site_aniso_label
_atom_site_aniso_U_11
_atom_site_aniso_U_22
_atom_site_aniso_U_33
_atom_site_aniso_U_23
_atom_site_aniso_U_13
_atom_site_aniso_U_12
O15 0.069(3) 0.083(3) 0.093(3) -0.001(3) 0.025(3) 0.001(2)
O14 0.134(7) 0.047(4) 0.265(11) 0.000 -0.076(7) 0.000
O13 0.083(4) 0.192(7) 0.136(5) 0.098(5) -0.020(3) -0.023(4)
O8 0.0508(19) 0.0257(17) 0.051(2) 0.0074(15) 0.0130(16) 0.0056(14)
Mo1 0.0402(2) 0.02134(19) 0.0261(2) 0.00055(15) 0.00322(16) 0.00303(16)
Co2 0.0223(3) 0.0240(3) 0.0188(3) -0.0001(2) 0.0003(2) 0.0008(2)
O3 0.0248(14) 0.0377(17) 0.0209(14) 0.0037(12) 0.0004(11) 0.0029(12)
N1 0.0253(18) 0.030(2) 0.0245(18) -0.0019(15) -0.0013(15) 0.0028(16)
N2 0.038(2) 0.030(2) 0.0246(19) -0.0041(16) -0.0016(17) -0.0011(17)
N3 0.0275(19) 0.029(2) 0.0251(18) 0.0007(16) 0.0031(15) -0.0005(15)
N4 0.033(2) 0.024(2) 0.028(2) 0.0008(15) 0.0025(16) -0.0021(17)
O2 0.0278(15) 0.0371(18) 0.0265(15) -0.0023(13) 0.0027(12) 0.0038(13)
O7 0.0440(18) 0.0236(15) 0.0345(16) 0.0018(13) 0.0099(14) 0.0039(13)
O1 0.0345(17) 0.062(2) 0.0310(17) -0.0069(15) 0.0125(14) -0.0038(16)
O5 0.0316(15) 0.0254(16) 0.0402(17) 0.0055(13) 0.0076(13) 0.0044(13)
O11 0.066(3) 0.028(2) 0.045(3) 0.000 0.023(2) 0.000
O10 0.060(2) 0.0278(17) 0.0362(17) 0.0021(14) 0.0067(16) 0.0106(15)
C4 0.030(2) 0.032(2) 0.026(2) -0.0043(18) 0.0009(18) -0.0060(19)
C5 0.030(2) 0.034(2) 0.026(2) 0.0009(18) -0.0022(18) -0.0060(18)
O9 0.072(2) 0.047(2) 0.042(2) -0.0025(16) -0.0205(18) 0.0017(19)
C6 0.025(2) 0.035(2) 0.034(2) 0.002(2) 0.0018(18) 0.0008(18)
O4 0.050(2) 0.061(2) 0.0217(16) 0.0097(15) -0.0033(14) 0.0032(17)
C7 0.033(2) 0.022(2) 0.030(2) 0.0008(17) -0.0022(18) -0.0005(18)
O12 0.0369(18) 0.054(2) 0.044(2) 0.0031(16) -0.0085(15) -0.0108(16)
C1 0.039(2) 0.032(2) 0.032(2) 0.0057(19) 0.002(2) 0.007(2)
C020 0.043(3) 0.026(2) 0.042(3) -0.001(2) 0.001(2) 0.002(2)
C3 0.046(3) 0.023(2) 0.027(2) -0.0042(18) 0.003(2) 0.002(2)
O6 0.0412(19) 0.053(2) 0.065(2) 0.0246(19) 0.0217(17) 0.0111(17)
C2 0.037(2) 0.028(2) 0.036(2) -0.0021(19) 0.0114(19) 0.0064(19)

loop_
_atom_type_symbol
_atom_type_description
_atom_type_scat_dispersion_real
_atom_type_scat_dispersion_imag
_atom_type_scat_source
C C 0.0033 0.0016 'International Tables Vol C Tables 4.2.6.8 and 6.1.1.4'
H H 0.0000 0.0000 'International Tables Vol C Tables 4.2.6.8 and 6.1.1.4'
N N 0.0061 0.0033 'International Tables Vol C Tables 4.2.6.8 and 6.1.1.4'
O O 0.0106 0.0060 'International Tables Vol C Tables 4.2.6.8 and 6.1.1.4'
Mo Mo -1.6832 0.6857 'International Tables Vol C Tables 4.2.6.8 and 6.1.1.4'
Co Co 0.3494 0.9721 'International Tables Vol C Tables 4.2.6.8 and 6.1.1.4'

loop_
_geom_angle_atom_site_label_1
_geom_angle_atom_site_label_2
_geom_angle_atom_site_label_3
_geom_angle
_geom_angle_site_symmetry_1
O9 Mo1 O10 103.59(16) .
O9 Mo1 O11 101.15(13) .
O10 Mo1 O11 102.30(17) .
O9 Mo1 O5 95.75(15) .
O10 Mo1 O5 89.07(13) .
O11 Mo1 O5 156.67(10) .
O9 Mo1 O7 94.73(14) .
O10 Mo1 O7 156.46(13) .
O11 Mo1 O7 88.27(15) .
O5 Mo1 O7 74.32(11) .
O9 Mo1 O12 169.25(15) .
O10 Mo1 O12 83.95(14) .
O11 Mo1 O12 84.43(8) .
O5 Mo1 O12 76.50(11) .
O7 Mo1 O12 76.13(12) .
O2 Co2 O3 85.76(11) .
O2 Co2 N3 173.01(14) .
O3 Co2 N3 87.89(13) .
O2 Co2 N1 91.77(14) .
O3 Co2 N1 176.61(14) .
N3 Co2 N1 94.70(15) .
O2 Co2 N2 89.17(14) .
O3 Co2 N2 91.78(14) .
N3 Co2 N2 93.95(16) .
N1 Co2 N2 85.87(15) .
O2 Co2 N4 90.96(14) .
O3 Co2 N4 91.91(14) .
N3 Co2 N4 86.33(15) .
N1 Co2 N4 90.43(16) .
N2 Co2 N4 176.30(16) .
C5 O3 Co2 112.6(2) .
C1 N1 Co2 109.8(3) .
C020 N2 Co2 107.9(3) .
C2 N3 Co2 107.8(3) .
C3 N4 Co2 109.3(3) .
C4 O2 Co2 112.8(2) .
C7 O7 Mo1 119.7(3) .
C6 O5 Mo1 119.7(3) .
Mo1 O11 Mo1 157.5(3) 4_655
O1 C4 O2 124.7(4) .
O1 C4 C5 121.0(4) .
O2 C4 C5 114.3(3) .
O4 C5 O3 124.5(4) .
O4 C5 C4 121.2(4) .
O3 C5 C4 114.3(3) .
O6 C6 O5 125.6(4) .
O6 C6 C7 120.3(4) .
O5 C6 C7 114.1(4) .
O8 C7 O7 126.7(4) .
O8 C7 C6 121.3(4) .
O7 C7 C6 112.1(4) .
N1 C1 C020 106.8(3) .
N2 C020 C1 106.1(4) .
N4 C3 C2 106.0(3) .
N3 C2 C3 107.0(3) .

loop_
_geom_bond_atom_site_label_1
_geom_bond_atom_site_label_2
_geom_bond_distance
_geom_bond_site_symmetry_2
O8 C7 1.210(5) .
Mo1 O9 1.684(3) .
Mo1 O10 1.707(3) .
Mo1 O11 1.8794(9) .
Mo1 O5 2.087(3) .
Mo1 O7 2.126(3) .
Mo1 O12 2.341(3) .
Co2 O2 1.904(3) .
Co2 O3 1.914(3) .
Co2 N3 1.941(3) .
Co2 N1 1.943(3) .
Co2 N2 1.946(4) .
Co2 N4 1.948(4) .
O3 C5 1.284(5) .
N1 C1 1.472(5) .
N2 C020 1.488(5) .
N3 C2 1.476(5) .
N4 C3 1.488(5) .
O2 C4 1.288(5) .
O7 C7 1.277(5) .
O1 C4 1.223(5) .
O5 C6 1.281(5) .
O11 Mo1 1.8794(9) 4_655
C4 C5 1.539(6) .
C5 O4 1.226(5) .
C6 O6 1.218(5) .
C6 C7 1.541(6) .
C1 C020 1.498(6) .
C3 C2 1.505(6) .
